data_4130009
loop_
_publ_author_name
'Endres, Alexander H.'
'Schaffroth, Manuel'
'Paulus, Fabian'
'Reiss, Hilmar'
'Wadepohl, Hubert'
'Rominger, Frank'
'Kr\"amer, Roland'
'Bunz, Uwe H. F.'

_publ_section_title
;
 Coronene-Containing N-Heteroarenes: 13 Rings in a Row.
;
_journal_issue 6
_journal_name_full 'Journal of the American Chemical Society'
_journal_page_first 1792
_journal_page_last 1795
_journal_paper_doi 10.1021/jacs.5b12642
_journal_volume 138
_journal_year 2016
_chemical_formula_sum 'C140 H158 N10 O4 Si4'
_chemical_formula_weight 2157.11
_space_group_crystal_system triclinic
_space_group_IT_number 2
_space_group_name_Hall '-P 1'
_space_group_name_H-M_alt 'P -1'
_atom_sites_solution_hydrogens geom
_audit_creation_method SHELXL-2014/7
_cell_angle_alpha 96.298(6)
_cell_angle_beta 93.114(6)
_cell_angle_gamma 100.111(7)
_cell_formula_units_Z 1
_cell_length_a 10.949(3)
_cell_length_b 14.788(4)
_cell_length_c 19.821(5)
_cell_measurement_reflns_used 845
_cell_measurement_temperature 200(2)
_cell_measurement_theta_max 18.40
_cell_measurement_theta_min 2.23
_cell_volume 3131.5(14)
_computing_cell_refinement 'Bruker SAINT'
_computing_data_collection 'Bruker APEX2'
_computing_data_reduction 'Bruker SAINT'
_computing_molecular_graphics 'Bruker SHELXTL'
_computing_publication_material 'Bruker SHELXTL'
_computing_structure_refinement 'SHELXL-2014/7 (Sheldrick, 2014)'
_computing_structure_solution 'SHELXS-97 (Sheldrick 2008)'
_diffrn_ambient_temperature 200(2)
_diffrn_measured_fraction_theta_full 0.893
_diffrn_measured_fraction_theta_max 0.893
_diffrn_measurement_device_type 'Bruker APEX-II Quazar area detector'
_diffrn_measurement_method '\f and \w scans'
_diffrn_radiation_type MoK\a
_diffrn_radiation_wavelength 0.71073
_diffrn_reflns_av_R_equivalents 0.0622
_diffrn_reflns_av_unetI/netI 0.1811
_diffrn_reflns_Laue_measured_fraction_full 0.893
_diffrn_reflns_Laue_measured_fraction_max 0.893
_diffrn_reflns_limit_h_max 8
_diffrn_reflns_limit_h_min -9
_diffrn_reflns_limit_k_max 10
_diffrn_reflns_limit_k_min -12
_diffrn_reflns_limit_l_max 17
_diffrn_reflns_limit_l_min -17
_diffrn_reflns_number 6267
_diffrn_reflns_point_group_measured_fraction_full 0.893
_diffrn_reflns_point_group_measured_fraction_max 0.893
_diffrn_reflns_theta_full 18.162
_diffrn_reflns_theta_max 18.162
_diffrn_reflns_theta_min 1.036
_diffrn_source 'ImuS microsource'
_exptl_absorpt_coefficient_mu 0.105
_exptl_absorpt_correction_T_max 0.9554
_exptl_absorpt_correction_T_min 0.6996
_exptl_absorpt_correction_type multi-scan
_exptl_crystal_colour red
_exptl_crystal_density_diffrn 1.144
_exptl_crystal_description octahedron
_exptl_crystal_F_000 1156
_exptl_crystal_size_max 0.160
_exptl_crystal_size_mid 0.030
_exptl_crystal_size_min 0.030
_refine_diff_density_max 0.419
_refine_diff_density_min -0.430
_refine_diff_density_rms 0.068
_refine_ls_extinction_method none
_refine_ls_goodness_of_fit_ref 1.078
_refine_ls_hydrogen_treatment constr
_refine_ls_matrix_type full
_refine_ls_number_parameters 886
_refine_ls_number_reflns 3965
_refine_ls_number_restraints 3150
_refine_ls_restrained_S_all 0.865
_refine_ls_R_factor_all 0.2401
_refine_ls_R_factor_gt 0.1219
_refine_ls_shift/su_max 0.001
_refine_ls_shift/su_mean 0.000
_refine_ls_structure_factor_coef Fsqd
_refine_ls_weighting_details 'w=1/[\s^2^(Fo^2^)+(0.1380P)^2^+18.1092P] where P=(Fo^2^+2Fc^2^)/3'
_refine_ls_weighting_scheme calc
_refine_ls_wR_factor_gt 0.2765
_refine_ls_wR_factor_ref 0.3418
_reflns_Friedel_coverage 0.000
_reflns_number_gt 1720
_reflns_number_total 3965
_reflns_threshold_expression 'I > 2\s(I)'
_cod_data_source_file ja5b12642_si_003.cif
_cod_data_source_block mas17
_cod_original_cell_volume 3131.8(14)
_cod_database_code 4130009
_shelx_shelxl_version_number 2014/7
_shelx_space_group_comment
; 
The symmetry employed for this shelxl refinement is uniquely defined 
by the following loop, which should always be used as a source of 
symmetry information in preference to the above space-group names. 
They are only intended as comments. 
;
_shelx_estimated_absorpt_t_min 0.983
_shelx_estimated_absorpt_t_max 0.997

loop_
_space_group_symop_operation_xyz
'x, y, z'
'-x, -y, -z'

loop_
_atom_site_label
_atom_site_type_symbol
_atom_site_fract_x
_atom_site_fract_y
_atom_site_fract_z
_atom_site_U_iso_or_equiv
_atom_site_adp_type
_atom_site_occupancy
_atom_site_site_symmetry_order
_atom_site_calc_flag
_atom_site_refinement_flags_posn
_atom_site_refinement_flags_adp
_atom_site_refinement_flags_occupancy
_atom_site_disorder_assembly
_atom_site_disorder_group
C11 C 0.3759(16) 0.9815(11) 0.3685(8) 0.023(4) Uani 1 1 d . U . . .
C12 C 0.4357(16) 0.9905(10) 0.4334(8) 0.022(4) Uani 1 1 d . U . . .
C13 C 0.4811(15) 0.9126(10) 0.4572(7) 0.019(4) Uani 1 1 d . U . . .
C14 C 0.5445(15) 0.9232(10) 0.5229(7) 0.017(4) Uani 1 1 d . U . . .
C15 C 0.5888(16) 0.8480(10) 0.5474(8) 0.021(4) Uani 1 1 d . U . . .
C16 C 0.5733(17) 0.7615(10) 0.5022(7) 0.030(5) Uani 1 1 d D U . . .
N17 N 0.6235(13) 0.6939(8) 0.5262(5) 0.023(4) Uani 1 1 d D U . . .
C18 C 0.6123(16) 0.6135(9) 0.4825(7) 0.025(4) Uani 1 1 d D U . . .
N19 N 0.6640(13) 0.5458(8) 0.5048(6) 0.031(4) Uani 1 1 d D U . . .
C20 C 0.6545(16) 0.4660(9) 0.4621(7) 0.029(4) Uani 1 1 d D U . . .
C21 C 0.7130(16) 0.3948(9) 0.4841(7) 0.029(4) Uani 1 1 d D U . . .
C22 C 0.6972(16) 0.3103(9) 0.4389(7) 0.030(4) Uani 1 1 d D U . . .
C23 C 0.7469(16) 0.2351(9) 0.4614(7) 0.037(5) Uani 1 1 d D U . . .
H23 H 0.7885 0.2419 0.5054 0.045 Uiso 1 1 calc R U . . .
C24 C 0.7350(16) 0.1520(9) 0.4195(7) 0.029(4) Uani 1 1 d D U . . .
C25 C 0.7794(17) 0.0741(10) 0.4429(8) 0.046(5) Uani 1 1 d D U . . .
H25 H 0.8205 0.0797 0.4870 0.055 Uiso 1 1 calc R U . . .
C26 C 0.7626(19) -0.0079(11) 0.4016(8) 0.055(6) Uani 1 1 d D U . . .
H26 H 0.7905 -0.0595 0.4178 0.066 Uiso 1 1 calc R U . . .
C27 C 0.7047(19) -0.0176(11) 0.3355(9) 0.055(6) Uani 1 1 d D U . . .
H27 H 0.6961 -0.0752 0.3077 0.066 Uiso 1 1 calc R U . . .
C28 C 0.6605(18) 0.0538(10) 0.3100(8) 0.050(5) Uani 1 1 d D U . . .
H28 H 0.6202 0.0455 0.2655 0.060 Uiso 1 1 calc R U . . .
C29 C 0.6760(17) 0.1421(9) 0.3520(7) 0.034(5) Uani 1 1 d D U . . .
C30 C 0.6300(17) 0.2155(10) 0.3284(7) 0.037(5) Uani 1 1 d D U . . .
H30 H 0.5922 0.2086 0.2834 0.044 Uiso 1 1 calc R U . . .
C31 C 0.6388(17) 0.3013(10) 0.3709(7) 0.034(5) Uani 1 1 d D U . . .
C32 C 0.5927(17) 0.3766(10) 0.3467(8) 0.036(5) Uani 1 1 d D U . . .
C33 C 0.5962(16) 0.4583(9) 0.3942(7) 0.032(5) Uani 1 1 d D U . . .
N34 N 0.5437(13) 0.5274(8) 0.3718(6) 0.035(4) Uani 1 1 d D U . . .
C35 C 0.5529(17) 0.6037(10) 0.4156(7) 0.034(5) Uani 1 1 d D U . . .
N36 N 0.5007(13) 0.6732(8) 0.3933(6) 0.030(4) Uani 1 1 d D U . . .
C37 C 0.5135(16) 0.7513(10) 0.4366(7) 0.025(4) Uani 1 1 d D U . . .
C38 C 0.4600(16) 0.8288(10) 0.4142(8) 0.024(4) Uani 1 1 d . U . . .
C39 C 0.3954(16) 0.8208(11) 0.3510(8) 0.028(5) Uani 1 1 d . U . . .
H39 H 0.3794 0.7627 0.3234 0.034 Uiso 1 1 calc R U . . .
C40 C 0.3539(15) 0.8950(10) 0.3274(7) 0.018(4) Uani 1 1 d . U . . .
O41 O 0.2618(12) 0.8110(7) 0.2238(5) 0.048(4) Uani 1 1 d . U . . .
C41 C 0.2896(17) 0.8835(12) 0.2593(8) 0.032(5) Uani 1 1 d . U . . .
N42 N 0.2654(14) 0.9642(9) 0.2344(7) 0.035(4) Uani 1 1 d . U . . .
O43 O 0.2627(13) 1.1196(8) 0.2471(5) 0.051(4) Uani 1 1 d . U . . .
C43 C 0.2872(18) 1.0538(12) 0.2733(8) 0.037(5) Uani 1 1 d . U . . .
C44 C 0.3367(16) 1.0583(10) 0.3442(8) 0.025(4) Uani 1 1 d . U . . .
C45 C 0.3539(15) 1.1417(10) 0.3863(8) 0.023(5) Uani 1 1 d . U . . .
H45 H 0.3263 1.1932 0.3698 0.027 Uiso 1 1 calc R U . . .
Si1 Si 0.9631(5) 0.4525(3) 0.6708(3) 0.0425(17) Uani 1 1 d D U . . .
Si2 Si 0.4733(6) 0.3841(4) 0.1303(3) 0.066(2) Uani 1 1 d D U . . .
C1 C 0.7787(16) 0.4075(10) 0.5485(8) 0.024(4) Uani 1 1 d D U . . .
C2 C 0.8439(15) 0.4211(10) 0.6007(8) 0.031(4) Uani 1 1 d D U . . .
C3 C 0.5468(17) 0.3743(11) 0.2777(8) 0.037(5) Uani 1 1 d D U . . .
C4 C 0.5188(17) 0.3732(10) 0.2189(8) 0.048(5) Uani 1 1 d D U . . .
C51 C 1.0936(16) 0.3922(11) 0.6474(11) 0.054(5) Uani 0.744(17) 1 d D U P A 1
H51A H 1.1045 0.3961 0.5985 0.065 Uiso 0.744(17) 1 calc R U P A 1
H51B H 1.1705 0.4275 0.6730 0.065 Uiso 0.744(17) 1 calc R U P A 1
C52 C 1.0843(18) 0.2908(13) 0.6591(12) 0.058(6) Uani 0.744(17) 1 d D U P A 1
H52 H 1.0646 0.2861 0.7074 0.069 Uiso 0.744(17) 1 calc R U P A 1
C53 C 1.204(2) 0.2573(15) 0.6498(13) 0.070(9) Uani 0.744(17) 1 d D U P A 1
H53A H 1.2703 0.2975 0.6797 0.105 Uiso 0.744(17) 1 calc R U P A 1
H53B H 1.1952 0.1938 0.6612 0.105 Uiso 0.744(17) 1 calc R U P A 1
H53C H 1.2238 0.2586 0.6023 0.105 Uiso 0.744(17) 1 calc R U P A 1
C54 C 0.979(2) 0.2319(15) 0.6145(14) 0.067(9) Uani 0.744(17) 1 d D U P A 1
H54A H 0.9020 0.2560 0.6220 0.100 Uiso 0.744(17) 1 calc R U P A 1
H54B H 0.9967 0.2330 0.5667 0.100 Uiso 0.744(17) 1 calc R U P A 1
H54C H 0.9680 0.1681 0.6256 0.100 Uiso 0.744(17) 1 calc R U P A 1
C55 C 0.8960(15) 0.4202(11) 0.7502(6) 0.054(5) Uani 1 1 d D U . . .
H55A H 0.8169 0.4437 0.7524 0.065 Uiso 1 1 calc R U . . .
H55B H 0.8740 0.3518 0.7449 0.065 Uiso 1 1 calc R U . . .
C56 C 0.9679(19) 0.4500(19) 0.8198(8) 0.118(8) Uani 1 1 d D U . . .
H56 H 0.9715 0.5184 0.8271 0.141 Uiso 1 1 calc R U . . .
C57 C 0.898(2) 0.416(2) 0.8772(9) 0.175(13) Uani 1 1 d D U . . .
H57A H 0.8117 0.4238 0.8709 0.263 Uiso 1 1 calc R U . . .
H57B H 0.9011 0.3501 0.8782 0.263 Uiso 1 1 calc R U . . .
H57C H 0.9366 0.4511 0.9202 0.263 Uiso 1 1 calc R U . . .
C58 C 1.0971(19) 0.440(2) 0.8254(10) 0.149(12) Uani 1 1 d D U . . .
H58A H 1.1385 0.4638 0.7866 0.224 Uiso 1 1 calc R U . . .
H58B H 1.1380 0.4760 0.8678 0.224 Uiso 1 1 calc R U . . .
H58C H 1.1025 0.3751 0.8258 0.224 Uiso 1 1 calc R U . . .
C59 C 1.0190(14) 0.5800(8) 0.6732(9) 0.056(5) Uani 1 1 d D U . . .
H59A H 1.1041 0.5940 0.6959 0.068 Uiso 0.49(3) 1 calc R U P B 1
H59B H 1.0270 0.5927 0.6255 0.068 Uiso 0.49(3) 1 calc R U P B 1
H59C H 1.0569 0.6043 0.7196 0.068 Uiso 0.51(3) 1 calc R U P B 2
H59D H 1.0856 0.5896 0.6415 0.068 Uiso 0.51(3) 1 calc R U P B 2
C60 C 0.947(3) 0.6506(16) 0.7066(18) 0.068(9) Uani 0.49(3) 1 d D U P B 1
H60 H 0.9386 0.6388 0.7550 0.081 Uiso 0.49(3) 1 calc R U P B 1
C61 C 1.017(4) 0.7472(16) 0.707(3) 0.082(13) Uani 0.49(3) 1 d D U P B 1
H61A H 1.1005 0.7528 0.7297 0.123 Uiso 0.49(3) 1 calc R U P B 1
H61B H 1.0251 0.7609 0.6598 0.123 Uiso 0.49(3) 1 calc R U P B 1
H61C H 0.9725 0.7909 0.7310 0.123 Uiso 0.49(3) 1 calc R U P B 1
C62 C 0.819(3) 0.639(3) 0.672(2) 0.078(14) Uani 0.49(3) 1 d D U P B 1
H62A H 0.7756 0.5748 0.6727 0.116 Uiso 0.49(3) 1 calc R U P B 1
H62B H 0.7725 0.6814 0.6959 0.116 Uiso 0.49(3) 1 calc R U P B 1
H62C H 0.8252 0.6514 0.6247 0.116 Uiso 0.49(3) 1 calc R U P B 1
C71 C 0.566(2) 0.3124(18) 0.0770(13) 0.066(7) Uani 0.498(12) 1 d D U P C 1
H71A H 0.5423 0.2470 0.0854 0.079 Uiso 0.498(12) 1 calc R U P C 1
H71B H 0.5435 0.3157 0.0284 0.079 Uiso 0.498(12) 1 calc R U P C 1
C72 C 0.707(2) 0.341(2) 0.0904(16) 0.077(9) Uani 0.498(12) 1 d D U P C 1
H72 H 0.7196 0.4061 0.1139 0.092 Uiso 0.498(12) 1 calc R U P C 1
C73 C 0.761(4) 0.288(4) 0.140(2) 0.090(14) Uani 0.498(12) 1 d D U P C 1
H73A H 0.7107 0.2857 0.1796 0.135 Uiso 0.498(12) 1 calc R U P C 1
H73B H 0.7610 0.2255 0.1187 0.135 Uiso 0.498(12) 1 calc R U P C 1
H73C H 0.8464 0.3191 0.1551 0.135 Uiso 0.498(12) 1 calc R U P C 1
C74 C 0.777(3) 0.349(3) 0.029(2) 0.099(14) Uani 0.498(12) 1 d D U P C 1
H74A H 0.7370 0.3848 -0.0018 0.149 Uiso 0.498(12) 1 calc R U P C 1
H74B H 0.8626 0.3809 0.0421 0.149 Uiso 0.498(12) 1 calc R U P C 1
H74C H 0.7773 0.2873 0.0058 0.149 Uiso 0.498(12) 1 calc R U P C 1
C75 C 0.3054(16) 0.346(2) 0.1171(17) 0.106(8) Uani 0.498(12) 1 d D U P C 1
H75A H 0.2770 0.3478 0.1637 0.127 Uiso 0.498(12) 1 calc R U P C 1
H75B H 0.2756 0.3971 0.0972 0.127 Uiso 0.498(12) 1 calc R U P C 1
C76 C 0.226(3) 0.261(3) 0.080(2) 0.148(11) Uani 0.498(12) 1 d D U P C 1
H76 H 0.2237 0.2126 0.1114 0.178 Uiso 0.498(12) 1 calc R U P C 1
C77 C 0.093(3) 0.272(4) 0.067(3) 0.178(17) Uani 0.498(12) 1 d D U P C 1
H77A H 0.0634 0.2984 0.1086 0.267 Uiso 0.498(12) 1 calc R U P C 1
H77B H 0.0879 0.3123 0.0312 0.267 Uiso 0.498(12) 1 calc R U P C 1
H77C H 0.0417 0.2107 0.0515 0.267 Uiso 0.498(12) 1 calc R U P C 1
C78 C 0.272(4) 0.220(4) 0.016(2) 0.175(17) Uani 0.498(12) 1 d D U P C 1
H78A H 0.2118 0.1650 -0.0037 0.262 Uiso 0.498(12) 1 calc R U P C 1
H78B H 0.2810 0.2655 -0.0166 0.262 Uiso 0.498(12) 1 calc R U P C 1
H78C H 0.3524 0.2026 0.0264 0.262 Uiso 0.498(12) 1 calc R U P C 1
C79 C 0.526(3) 0.5087(11) 0.1192(13) 0.081(7) Uani 0.498(12) 1 d D U P C 1
H79A H 0.6048 0.5128 0.0963 0.097 Uiso 0.498(12) 1 calc R U P C 1
H79B H 0.4639 0.5255 0.0871 0.097 Uiso 0.498(12) 1 calc R U P C 1
C80 C 0.549(4) 0.5836(17) 0.1802(17) 0.088(9) Uani 0.498(12) 1 d D U P C 1
H80 H 0.6039 0.5632 0.2152 0.105 Uiso 0.498(12) 1 calc R U P C 1
C81 C 0.614(4) 0.6753(19) 0.163(2) 0.130(14) Uani 0.498(12) 1 d D U P C 1
H81A H 0.6921 0.6680 0.1434 0.194 Uiso 0.498(12) 1 calc R U P C 1
H81B H 0.5605 0.6986 0.1305 0.194 Uiso 0.498(12) 1 calc R U P C 1
H81C H 0.6314 0.7193 0.2048 0.194 Uiso 0.498(12) 1 calc R U P C 1
C82 C 0.429(4) 0.591(3) 0.211(2) 0.098(12) Uani 0.498(12) 1 d D U P C 1
H82A H 0.3887 0.5300 0.2211 0.147 Uiso 0.498(12) 1 calc R U P C 1
H82B H 0.4447 0.6343 0.2526 0.147 Uiso 0.498(12) 1 calc R U P C 1
H82C H 0.3737 0.6136 0.1783 0.147 Uiso 0.498(12) 1 calc R U P C 1
C91 C 0.2230(13) 0.9570(10) 0.1619(9) 0.036(4) Uani 1 1 d D U . . .
C92 C 0.3144(17) 0.9574(10) 0.1160(8) 0.041(4) Uani 1 1 d D U . . .
C93 C 0.2750(19) 0.9470(12) 0.0474(8) 0.057(5) Uani 1 1 d D U . . .
H93 H 0.3333 0.9447 0.0138 0.068 Uiso 1 1 calc R U . . .
C94 C 0.1521(15) 0.9402(12) 0.0288(10) 0.053(5) Uani 1 1 d D U . . .
H94 H 0.1277 0.9359 -0.0183 0.064 Uiso 1 1 calc R U . . .
C95 C 0.0612(19) 0.9392(12) 0.0736(8) 0.056(5) Uani 1 1 d D U . . .
H95 H -0.0240 0.9313 0.0579 0.067 Uiso 1 1 calc R U . . .
C96 C 0.0978(18) 0.9500(11) 0.1430(8) 0.043(4) Uani 1 1 d D U . . .
C97 C 0.4482(17) 0.9650(11) 0.1372(9) 0.056(5) Uani 1 1 d D U . . .
H97 H 0.4550 0.9599 0.1871 0.068 Uiso 1 1 calc R U . . .
C99 C 0.0005(18) 0.9488(12) 0.1929(9) 0.065(5) Uani 1 1 d D U . . .
H99 H 0.0440 0.9579 0.2395 0.078 Uiso 1 1 calc R U . . .
C971 C 0.512(2) 0.8912(14) 0.1018(10) 0.093(7) Uani 1 1 d D U . . .
H97A H 0.5998 0.9020 0.1191 0.139 Uiso 1 1 calc R U . . .
H97B H 0.4710 0.8299 0.1109 0.139 Uiso 1 1 calc R U . . .
H97C H 0.5071 0.8944 0.0526 0.139 Uiso 1 1 calc R U . . .
C972 C 0.5226(19) 1.0604(12) 0.1263(9) 0.078(6) Uani 1 1 d D U . . .
H97D H 0.6105 1.0637 0.1407 0.116 Uiso 1 1 calc R U . . .
H97E H 0.5143 1.0688 0.0781 0.116 Uiso 1 1 calc R U . . .
H97F H 0.4902 1.1091 0.1534 0.116 Uiso 1 1 calc R U . . .
C991 C -0.095(2) 0.8593(14) 0.1872(12) 0.111(8) Uani 1 1 d D U . . .
H99A H -0.1549 0.8648 0.2218 0.166 Uiso 1 1 calc R U . . .
H99B H -0.1391 0.8480 0.1418 0.166 Uiso 1 1 calc R U . . .
H99C H -0.0526 0.8076 0.1943 0.166 Uiso 1 1 calc R U . . .
C992 C -0.072(2) 1.0283(14) 0.1882(11) 0.109(8) Uani 1 1 d D U . . .
H99D H -0.1347 1.0252 0.2216 0.164 Uiso 1 1 calc R U . . .
H99E H -0.0142 1.0876 0.1975 0.164 Uiso 1 1 calc R U . . .
H99F H -0.1129 1.0228 0.1423 0.164 Uiso 1 1 calc R U . . .
C60B C 0.921(3) 0.6386(17) 0.6550(17) 0.061(8) Uani 0.51(3) 1 d D U P B 2
H60B H 0.8810 0.6105 0.6091 0.073 Uiso 0.51(3) 1 calc R U P B 2
C61B C 0.974(4) 0.7371(19) 0.649(3) 0.087(13) Uani 0.51(3) 1 d D U P B 2
H61D H 1.0392 0.7396 0.6167 0.130 Uiso 0.51(3) 1 calc R U P B 2
H61E H 0.9075 0.7674 0.6314 0.130 Uiso 0.51(3) 1 calc R U P B 2
H61F H 1.0085 0.7689 0.6932 0.130 Uiso 0.51(3) 1 calc R U P B 2
C62B C 0.820(3) 0.631(3) 0.703(2) 0.092(14) Uani 0.51(3) 1 d D U P B 2
H62D H 0.7875 0.5655 0.7063 0.137 Uiso 0.51(3) 1 calc R U P B 2
H62E H 0.8535 0.6619 0.7483 0.137 Uiso 0.51(3) 1 calc R U P B 2
H62F H 0.7526 0.6604 0.6865 0.137 Uiso 0.51(3) 1 calc R U P B 2
C71B C 0.608(2) 0.3820(19) 0.0786(13) 0.076(7) Uani 0.502(12) 1 d D U P C 2
H71C H 0.5849 0.4030 0.0347 0.091 Uiso 0.502(12) 1 calc R U P C 2
H71D H 0.6760 0.4304 0.1016 0.091 Uiso 0.502(12) 1 calc R U P C 2
C72B C 0.664(3) 0.297(2) 0.0613(15) 0.078(9) Uani 0.502(12) 1 d D U P C 2
H72B H 0.5919 0.2456 0.0483 0.094 Uiso 0.502(12) 1 calc R U P C 2
C73B C 0.733(5) 0.270(4) 0.120(2) 0.085(14) Uani 0.502(12) 1 d D U P C 2
H73D H 0.6809 0.2689 0.1593 0.128 Uiso 0.502(12) 1 calc R U P C 2
H73E H 0.7518 0.2080 0.1084 0.128 Uiso 0.502(12) 1 calc R U P C 2
H73F H 0.8102 0.3144 0.1326 0.128 Uiso 0.502(12) 1 calc R U P C 2
C74B C 0.739(4) 0.300(3) 0.0006(18) 0.085(13) Uani 0.502(12) 1 d D U P C 2
H74D H 0.6913 0.3181 -0.0372 0.128 Uiso 0.502(12) 1 calc R U P C 2
H74E H 0.8166 0.3447 0.0118 0.128 Uiso 0.502(12) 1 calc R U P C 2
H74F H 0.7582 0.2384 -0.0125 0.128 Uiso 0.502(12) 1 calc R U P C 2
C75B C 0.341(2) 0.2876(17) 0.1089(17) 0.106(8) Uani 0.502(12) 1 d D U P C 2
H75C H 0.3671 0.2453 0.0725 0.127 Uiso 0.502(12) 1 calc R U P C 2
H75D H 0.3335 0.2539 0.1494 0.127 Uiso 0.502(12) 1 calc R U P C 2
C76B C 0.211(2) 0.298(3) 0.087(2) 0.131(10) Uani 0.502(12) 1 d D U P C 2
H76B H 0.1891 0.3458 0.1209 0.158 Uiso 0.502(12) 1 calc R U P C 2
C77B C 0.117(3) 0.212(3) 0.090(3) 0.164(16) Uani 0.502(12) 1 d D U P C 2
H77D H 0.1265 0.1908 0.1347 0.246 Uiso 0.502(12) 1 calc R U P C 2
H77E H 0.0332 0.2258 0.0827 0.246 Uiso 0.502(12) 1 calc R U P C 2
H77F H 0.1293 0.1636 0.0544 0.246 Uiso 0.502(12) 1 calc R U P C 2
C78B C 0.203(5) 0.334(3) 0.020(2) 0.171(16) Uani 0.502(12) 1 d D U P C 2
H78D H 0.2666 0.3902 0.0209 0.257 Uiso 0.502(12) 1 calc R U P C 2
H78E H 0.2166 0.2877 -0.0162 0.257 Uiso 0.502(12) 1 calc R U P C 2
H78F H 0.1204 0.3499 0.0122 0.257 Uiso 0.502(12) 1 calc R U P C 2
C79B C 0.429(3) 0.5018(12) 0.1369(15) 0.073(7) Uani 0.502(12) 1 d D U P C 2
H79C H 0.3980 0.5122 0.0911 0.088 Uiso 0.502(12) 1 calc R U P C 2
H79D H 0.3596 0.5016 0.1668 0.088 Uiso 0.502(12) 1 calc R U P C 2
C80B C 0.533(3) 0.5839(16) 0.1644(16) 0.078(8) Uani 0.502(12) 1 d D U P C 2
H80B H 0.5934 0.5612 0.1948 0.094 Uiso 0.502(12) 1 calc R U P C 2
C81B C 0.601(4) 0.625(3) 0.108(2) 0.106(13) Uani 0.502(12) 1 d D U P C 2
H81D H 0.6342 0.5763 0.0806 0.159 Uiso 0.502(12) 1 calc R U P C 2
H81E H 0.5437 0.6502 0.0786 0.159 Uiso 0.502(12) 1 calc R U P C 2
H81F H 0.6697 0.6741 0.1271 0.159 Uiso 0.502(12) 1 calc R U P C 2
C82B C 0.483(4) 0.659(2) 0.2048(19) 0.101(13) Uani 0.502(12) 1 d D U P C 2
H82D H 0.4380 0.6343 0.2420 0.152 Uiso 0.502(12) 1 calc R U P C 2
H82E H 0.5523 0.7086 0.2237 0.152 Uiso 0.502(12) 1 calc R U P C 2
H82F H 0.4264 0.6847 0.1751 0.152 Uiso 0.502(12) 1 calc R U P C 2
C51B C 1.084(3) 0.384(2) 0.643(2) 0.051(7) Uani 0.256(17) 1 d D U P A 2
H51C H 1.1370 0.4195 0.6126 0.061 Uiso 0.256(17) 1 calc R U P A 2
H51D H 1.1379 0.3793 0.6839 0.061 Uiso 0.256(17) 1 calc R U P A 2
C52B C 1.040(5) 0.286(2) 0.607(2) 0.059(10) Uani 0.256(17) 1 d D U P A 2
H52B H 0.9657 0.2907 0.5765 0.071 Uiso 0.256(17) 1 calc R U P A 2
C53B C 1.125(6) 0.249(3) 0.560(3) 0.070(16) Uani 0.256(17) 1 d D U P A 2
H53D H 1.1550 0.2947 0.5298 0.105 Uiso 0.256(17) 1 calc R U P A 2
H53E H 1.1959 0.2345 0.5865 0.105 Uiso 0.256(17) 1 calc R U P A 2
H53F H 1.0805 0.1920 0.5327 0.105 Uiso 0.256(17) 1 calc R U P A 2
C54B C 0.991(8) 0.219(3) 0.654(3) 0.077(17) Uani 0.256(17) 1 d D U P A 2
H54D H 0.9351 0.2468 0.6840 0.115 Uiso 0.256(17) 1 calc R U P A 2
H54E H 0.9447 0.1623 0.6279 0.115 Uiso 0.256(17) 1 calc R U P A 2
H54F H 1.0602 0.2048 0.6818 0.115 Uiso 0.256(17) 1 calc R U P A 2

loop_
_atom_site_aniso_label
_atom_site_aniso_U_11
_atom_site_aniso_U_22
_atom_site_aniso_U_33
_atom_site_aniso_U_23
_atom_site_aniso_U_13
_atom_site_aniso_U_12
C11 0.031(11) 0.012(6) 0.030(6) 0.005(4) 0.004(6) 0.014(6)
C12 0.026(11) 0.014(7) 0.030(6) 0.006(5) 0.007(6) 0.014(7)
C13 0.019(10) 0.012(6) 0.028(6) 0.004(4) 0.005(6) 0.011(6)
C14 0.017(8) 0.012(6) 0.025(6) 0.001(5) 0.005(5) 0.011(6)
C15 0.026(11) 0.011(6) 0.029(7) 0.001(5) 0.001(7) 0.013(6)
C16 0.049(11) 0.012(6) 0.031(6) 0.000(4) 0.000(6) 0.017(6)
N17 0.042(10) 0.009(6) 0.020(6) 0.000(4) 0.000(6) 0.012(6)
C18 0.040(11) 0.009(6) 0.027(6) 0.000(4) 0.007(6) 0.009(6)
N19 0.051(10) 0.011(6) 0.036(6) 0.000(4) 0.005(6) 0.016(6)
C20 0.037(11) 0.010(6) 0.041(6) 0.001(4) 0.010(6) 0.009(6)
C21 0.041(10) 0.008(6) 0.040(6) 0.000(4) 0.012(6) 0.010(6)
C22 0.038(11) 0.010(6) 0.043(6) 0.000(4) 0.008(6) 0.011(6)
C23 0.049(13) 0.016(6) 0.050(8) 0.000(5) 0.003(7) 0.018(7)
C24 0.031(11) 0.014(6) 0.047(7) 0.003(5) 0.023(7) 0.008(6)
C25 0.057(13) 0.022(7) 0.064(9) 0.006(6) 0.016(8) 0.019(8)
C26 0.072(14) 0.026(8) 0.071(9) 0.001(6) 0.013(9) 0.024(9)
C27 0.068(14) 0.028(8) 0.073(9) -0.002(7) 0.016(9) 0.025(8)
C28 0.067(14) 0.020(7) 0.063(8) -0.008(6) 0.010(8) 0.018(8)
C29 0.042(11) 0.017(6) 0.046(7) 0.000(5) 0.019(7) 0.012(7)
C30 0.051(12) 0.020(6) 0.041(7) -0.003(5) 0.012(7) 0.014(7)
C31 0.042(11) 0.018(6) 0.044(6) 0.000(4) 0.009(6) 0.014(6)
C32 0.047(12) 0.015(6) 0.047(6) -0.003(4) 0.003(6) 0.014(7)
C33 0.045(11) 0.011(6) 0.042(6) 0.002(4) 0.008(6) 0.010(7)
N34 0.058(11) 0.012(6) 0.036(6) -0.005(4) -0.003(6) 0.013(6)
C35 0.059(12) 0.013(6) 0.032(6) -0.005(5) -0.004(7) 0.020(7)
N36 0.045(10) 0.013(6) 0.034(6) 0.000(4) 0.004(6) 0.014(6)
C37 0.037(11) 0.012(6) 0.029(6) 0.001(4) 0.004(6) 0.011(6)
C38 0.033(10) 0.014(6) 0.029(6) 0.001(4) 0.005(6) 0.012(6)
C39 0.039(11) 0.015(7) 0.033(7) -0.001(5) 0.001(7) 0.015(7)
C40 0.016(9) 0.013(6) 0.030(6) 0.006(4) 0.015(6) 0.008(6)
O41 0.078(11) 0.013(6) 0.053(7) -0.005(5) -0.012(7) 0.020(6)
C41 0.048(12) 0.016(6) 0.035(6) 0.001(4) 0.002(6) 0.014(6)
N42 0.051(9) 0.015(5) 0.040(5) 0.002(4) -0.003(5) 0.016(5)
O43 0.098(12) 0.022(6) 0.035(7) 0.003(5) -0.012(7) 0.026(7)
C43 0.063(13) 0.015(6) 0.037(6) 0.004(4) -0.004(6) 0.015(6)
C44 0.031(11) 0.010(6) 0.036(6) 0.007(4) 0.002(6) 0.010(6)
C45 0.025(13) 0.009(7) 0.038(9) 0.009(6) 0.003(8) 0.010(7)
Si1 0.040(4) 0.030(3) 0.057(3) 0.002(3) 0.008(3) 0.008(3)
Si2 0.084(6) 0.055(4) 0.058(4) -0.004(3) -0.011(3) 0.024(4)
C1 0.029(8) 0.008(7) 0.040(6) 0.001(5) 0.016(5) 0.011(6)
C2 0.033(8) 0.019(9) 0.045(7) 0.001(6) 0.017(6) 0.011(7)
C3 0.043(9) 0.020(8) 0.048(5) -0.005(5) 0.002(5) 0.014(7)
C4 0.073(12) 0.017(9) 0.054(6) -0.007(5) -0.004(6) 0.016(9)
C51 0.045(9) 0.043(9) 0.076(12) -0.002(8) 0.010(8) 0.014(7)
C52 0.044(12) 0.043(10) 0.085(15) -0.001(8) 0.000(10) 0.012(8)
C53 0.051(13) 0.047(15) 0.11(2) -0.008(13) 0.002(12) 0.019(11)
C54 0.055(14) 0.032(13) 0.11(2) -0.005(12) -0.016(13) 0.018(10)
C55 0.058(10) 0.046(11) 0.058(7) 0.000(6) 0.006(6) 0.010(8)
C56 0.086(14) 0.19(2) 0.061(9) 0.002(9) -0.006(9) -0.002(14)
C57 0.096(18) 0.35(4) 0.068(12) 0.045(15) -0.007(11) -0.005(19)
C58 0.091(14) 0.26(3) 0.084(16) 0.016(17) -0.009(10) 0.016(15)
C59 0.048(11) 0.030(6) 0.090(11) 0.007(6) 0.008(9) 0.005(6)
C60 0.058(15) 0.031(10) 0.11(2) 0.003(11) 0.012(14) 0.011(10)
C61 0.07(2) 0.032(11) 0.14(3) 0.001(12) 0.013(19) 0.008(11)
C62 0.064(15) 0.023(18) 0.15(3) 0.011(19) 0.001(15) 0.011(12)
C71 0.080(12) 0.050(13) 0.065(12) -0.010(10) -0.007(10) 0.016(10)
C72 0.079(13) 0.073(19) 0.072(17) -0.018(14) -0.007(10) 0.014(11)
C73 0.08(2) 0.11(3) 0.08(2) 0.00(2) 0.001(15) 0.028(19)
C74 0.09(2) 0.11(3) 0.08(2) -0.012(19) 0.004(15) 0.008(19)
C75 0.086(10) 0.101(16) 0.123(16) -0.012(13) -0.012(8) 0.022(9)
C76 0.104(14) 0.127(18) 0.19(2) -0.048(15) -0.016(13) 0.011(12)
C77 0.107(15) 0.18(3) 0.22(3) -0.05(3) -0.024(15) 0.022(15)
C78 0.12(2) 0.18(3) 0.20(2) -0.06(2) -0.019(18) 0.03(2)
C79 0.104(17) 0.056(8) 0.084(13) 0.008(7) -0.003(12) 0.023(8)
C80 0.119(19) 0.054(11) 0.086(16) 0.004(10) 0.002(13) 0.013(11)
C81 0.16(3) 0.066(13) 0.15(3) 0.004(14) 0.04(2) 0.001(14)
C82 0.13(2) 0.06(2) 0.10(2) -0.003(18) 0.011(17) 0.010(16)
C91 0.056(8) 0.012(9) 0.042(6) 0.000(5) -0.005(5) 0.018(6)
C92 0.060(8) 0.022(9) 0.049(7) 0.010(6) -0.002(5) 0.028(7)
C93 0.066(10) 0.061(12) 0.052(8) 0.007(7) -0.002(6) 0.040(9)
C94 0.065(10) 0.048(12) 0.055(9) 0.003(8) -0.005(6) 0.037(9)
C95 0.061(10) 0.054(12) 0.057(8) -0.001(7) -0.007(6) 0.030(9)
C96 0.059(8) 0.018(9) 0.054(7) -0.002(7) -0.008(5) 0.020(7)
C97 0.055(9) 0.072(11) 0.051(10) 0.021(8) -0.001(7) 0.028(7)
C99 0.070(10) 0.066(11) 0.061(10) 0.006(9) 0.005(8) 0.023(8)
C971 0.073(15) 0.095(13) 0.117(16) -0.001(11) -0.002(12) 0.046(11)
C972 0.090(14) 0.085(11) 0.057(14) 0.014(9) 0.008(10) 0.010(9)
C991 0.109(15) 0.081(12) 0.141(19) 0.013(11) 0.026(13) 0.007(10)
C992 0.114(17) 0.089(13) 0.15(2) 0.032(12) 0.053(15) 0.051(12)
C60B 0.041(15) 0.029(11) 0.12(2) 0.021(11) 0.021(13) 0.006(10)
C61B 0.06(2) 0.037(12) 0.17(3) 0.034(14) 0.04(2) 0.008(12)
C62B 0.078(18) 0.04(2) 0.18(3) 0.038(19) 0.065(19) 0.022(15)
C71B 0.088(12) 0.071(14) 0.066(12) -0.010(11) -0.008(10) 0.018(10)
C72B 0.086(16) 0.071(16) 0.074(16) -0.008(13) -0.001(12) 0.016(13)
C73B 0.10(3) 0.09(3) 0.073(18) -0.010(17) -0.002(16) 0.03(2)
C74B 0.09(2) 0.08(3) 0.076(18) -0.018(15) 0.000(16) 0.00(2)
C75B 0.100(11) 0.078(12) 0.127(16) -0.022(11) -0.015(10) 0.011(9)
C76B 0.103(13) 0.098(19) 0.18(2) -0.025(16) -0.025(12) 0.019(11)
C77B 0.119(19) 0.13(2) 0.23(3) 0.01(2) -0.039(19) -0.001(17)
C78B 0.15(3) 0.15(3) 0.20(2) 0.01(2) -0.040(18) 0.00(2)
C79B 0.094(15) 0.058(9) 0.072(14) 0.008(8) 0.004(11) 0.028(8)
C80B 0.100(17) 0.060(10) 0.076(17) 0.002(10) 0.012(13) 0.018(10)
C81B 0.14(2) 0.078(18) 0.09(2) -0.001(15) 0.040(19) 0.009(17)
C82B 0.13(3) 0.066(15) 0.11(2) -0.002(15) 0.043(19) 0.015(16)
C51B 0.044(11) 0.037(11) 0.073(15) 0.000(10) 0.008(10) 0.013(9)
C52B 0.048(18) 0.038(12) 0.089(18) -0.008(12) 0.019(15) 0.007(11)
C53B 0.06(3) 0.05(2) 0.10(3) -0.009(18) 0.03(2) 0.010(19)
C54B 0.09(4) 0.035(17) 0.10(3) -0.007(16) 0.05(3) 0.013(17)

loop_
_atom_type_symbol
_atom_type_description
_atom_type_scat_dispersion_real
_atom_type_scat_dispersion_imag
_atom_type_scat_source
C C 0.0033 0.0016 'International Tables Vol C Tables 4.2.6.8 and 6.1.1.4'
H H 0.0000 0.0000 'International Tables Vol C Tables 4.2.6.8 and 6.1.1.4'
N N 0.0061 0.0033 'International Tables Vol C Tables 4.2.6.8 and 6.1.1.4'
O O 0.0106 0.0060 'International Tables Vol C Tables 4.2.6.8 and 6.1.1.4'
Si Si 0.0817 0.0704 'International Tables Vol C Tables 4.2.6.8 and 6.1.1.4'

loop_
_geom_angle_atom_site_label_1
_geom_angle_atom_site_label_2
_geom_angle_atom_site_label_3
_geom_angle
_geom_angle_site_symmetry_1
_geom_angle_site_symmetry_3
C12 C11 C44 119.9(14) . .
C12 C11 C40 120.0(14) . .
C44 C11 C40 120.1(14) . .
C11 C12 C14 121.1(14) . 2_676
C11 C12 C13 119.9(14) . .
C14 C12 C13 119.0(13) 2_676 .
C38 C13 C14 122.3(13) . .
C38 C13 C12 118.3(14) . .
C14 C13 C12 119.4(13) . .
C15 C14 C13 120.5(14) . .
C15 C14 C12 118.0(14) . 2_676
C13 C14 C12 121.6(13) . 2_676
C45 C15 C14 119.8(14) 2_676 .
C45 C15 C16 122.2(13) 2_676 .
C14 C15 C16 118.0(14) . .
N17 C16 C37 122.4(12) . .
N17 C16 C15 115.8(13) . .
C37 C16 C15 121.7(12) . .
C16 N17 C18 115.6(11) . .
N19 C18 N17 116.8(12) . .
N19 C18 C35 121.3(10) . .
N17 C18 C35 121.9(10) . .
C18 N19 C20 117.6(12) . .
N19 C20 C21 118.2(13) . .
N19 C20 C33 120.1(10) . .
C21 C20 C33 121.4(11) . .
C1 C21 C20 120.2(13) . .
C1 C21 C22 123.0(13) . .
C20 C21 C22 116.7(13) . .
C23 C22 C21 118.2(13) . .
C23 C22 C31 119.6(11) . .
C21 C22 C31 122.1(11) . .
C24 C23 C22 120.6(13) . .
C24 C23 H23 119.7 . .
C22 C23 H23 119.7 . .
C23 C24 C29 120.1(11) . .
C23 C24 C25 121.1(14) . .
C29 C24 C25 118.8(11) . .
C26 C25 C24 120.0(14) . .
C26 C25 H25 120.0 . .
C24 C25 H25 120.0 . .
C25 C26 C27 121.2(14) . .
C25 C26 H26 119.4 . .
C27 C26 H26 119.4 . .
C28 C27 C26 121.9(14) . .
C28 C27 H27 119.1 . .
C26 C27 H27 119.1 . .
C27 C28 C29 118.9(14) . .
C27 C28 H28 120.6 . .
C29 C28 H28 120.6 . .
C30 C29 C24 120.2(11) . .
C30 C29 C28 120.5(14) . .
C24 C29 C28 119.3(11) . .
C29 C30 C31 120.9(13) . .
C29 C30 H30 119.6 . .
C31 C30 H30 119.6 . .
C32 C31 C30 120.9(13) . .
C32 C31 C22 120.5(11) . .
C30 C31 C22 118.6(11) . .
C31 C32 C3 122.4(13) . .
C31 C32 C33 117.6(13) . .
C3 C32 C33 120.0(13) . .
N34 C33 C32 117.1(12) . .
N34 C33 C20 122.0(10) . .
C32 C33 C20 120.9(11) . .
C35 N34 C33 115.9(11) . .
N34 C35 N36 116.1(12) . .
N34 C35 C18 123.1(11) . .
N36 C35 C18 120.8(10) . .
C37 N36 C35 116.2(11) . .
N36 C37 C16 122.9(12) . .
N36 C37 C38 118.0(13) . .
C16 C37 C38 119.0(12) . .
C39 C38 C13 120.5(14) . .
C39 C38 C37 121.3(14) . .
C13 C38 C37 118.2(14) . .
C40 C39 C38 121.7(15) . .
C40 C39 H39 119.2 . .
C38 C39 H39 119.2 . .
C39 C40 C11 119.5(14) . .
C39 C40 C41 119.4(14) . .
C11 C40 C41 121.1(14) . .
O41 C41 N42 119.3(15) . .
O41 C41 C40 124.1(15) . .
N42 C41 C40 116.6(15) . .
C41 N42 C43 124.4(14) . .
C41 N42 C91 117.3(13) . .
C43 N42 C91 118.1(13) . .
O43 C43 N42 119.5(15) . .
O43 C43 C44 124.4(15) . .
N42 C43 C44 116.0(14) . .
C45 C44 C11 119.5(14) . .
C45 C44 C43 119.4(14) . .
C11 C44 C43 120.9(14) . .
C44 C45 C15 121.8(14) . 2_676
C44 C45 H45 119.1 . .
C15 C45 H45 119.1 2_676 .
C2 Si1 C55 109.4(7) . .
C2 Si1 C51 106.7(8) . .
C55 Si1 C51 113.2(8) . .
C2 Si1 C59 105.7(7) . .
C55 Si1 C59 113.1(7) . .
C51 Si1 C59 108.3(8) . .
C2 Si1 C51B 102.5(12) . .
C55 Si1 C51B 113.1(13) . .
C59 Si1 C51B 112.2(11) . .
C75 Si2 C4 107.5(12) . .
C4 Si2 C75B 102.6(11) . .
C4 Si2 C71B 109.7(11) . .
C75B Si2 C71B 116.3(12) . .
C75 Si2 C79 113.8(13) . .
C4 Si2 C79 106.1(9) . .
C75 Si2 C71 114.5(11) . .
C4 Si2 C71 105.8(10) . .
C79 Si2 C71 108.5(11) . .
C4 Si2 C79B 102.6(10) . .
C75B Si2 C79B 114.2(11) . .
C71B Si2 C79B 110.1(11) . .
C2 C1 C21 174.3(19) . .
C1 C2 Si1 169.7(16) . .
C4 C3 C32 174(2) . .
C3 C4 Si2 173.9(14) . .
C52 C51 Si1 118.7(12) . .
C52 C51 H51A 107.6 . .
Si1 C51 H51A 107.6 . .
C52 C51 H51B 107.6 . .
Si1 C51 H51B 107.6 . .
H51A C51 H51B 107.1 . .
C53 C52 C54 111.9(17) . .
C53 C52 C51 112.4(16) . .
C54 C52 C51 110.0(16) . .
C53 C52 H52 107.4 . .
C54 C52 H52 107.4 . .
C51 C52 H52 107.4 . .
C52 C53 H53A 109.5 . .
C52 C53 H53B 109.5 . .
H53A C53 H53B 109.5 . .
C52 C53 H53C 109.5 . .
H53A C53 H53C 109.5 . .
H53B C53 H53C 109.5 . .
C52 C54 H54A 109.5 . .
C52 C54 H54B 109.5 . .
H54A C54 H54B 109.5 . .
C52 C54 H54C 109.5 . .
H54A C54 H54C 109.5 . .
H54B C54 H54C 109.5 . .
C56 C55 Si1 121.8(11) . .
C56 C55 H55A 106.9 . .
Si1 C55 H55A 106.9 . .
C56 C55 H55B 106.9 . .
Si1 C55 H55B 106.9 . .
H55A C55 H55B 106.7 . .
C58 C56 C57 112.7(18) . .
C58 C56 C55 117.5(16) . .
C57 C56 C55 113.5(15) . .
C58 C56 H56 103.7 . .
C57 C56 H56 103.7 . .
C55 C56 H56 103.7 . .
C56 C57 H57A 109.5 . .
C56 C57 H57B 109.5 . .
H57A C57 H57B 109.5 . .
C56 C57 H57C 109.5 . .
H57A C57 H57C 109.5 . .
H57B C57 H57C 109.5 . .
C56 C58 H58A 109.5 . .
C56 C58 H58B 109.5 . .
H58A C58 H58B 109.5 . .
C56 C58 H58C 109.5 . .
H58A C58 H58C 109.5 . .
H58B C58 H58C 109.5 . .
C60 C59 Si1 121.7(14) . .
C60B C59 Si1 116.9(13) . .
C60 C59 H59A 106.9 . .
Si1 C59 H59A 106.9 . .
C60 C59 H59B 106.9 . .
Si1 C59 H59B 106.9 . .
H59A C59 H59B 106.7 . .
C60B C59 H59C 108.1 . .
Si1 C59 H59C 108.1 . .
C60B C59 H59D 108.1 . .
Si1 C59 H59D 108.1 . .
H59C C59 H59D 107.3 . .
C61 C60 C62 111(2) . .
C61 C60 C59 111(2) . .
C62 C60 C59 111(2) . .
C61 C60 H60 108.0 . .
C62 C60 H60 108.0 . .
C59 C60 H60 108.0 . .
C60 C61 H61A 109.5 . .
C60 C61 H61B 109.5 . .
H61A C61 H61B 109.5 . .
C60 C61 H61C 109.5 . .
H61A C61 H61C 109.5 . .
H61B C61 H61C 109.5 . .
C60 C62 H62A 109.5 . .
C60 C62 H62B 109.5 . .
H62A C62 H62B 109.5 . .
C60 C62 H62C 109.5 . .
H62A C62 H62C 109.5 . .
H62B C62 H62C 109.5 . .
C72 C71 Si2 114.7(16) . .
C72 C71 H71A 108.6 . .
Si2 C71 H71A 108.6 . .
C72 C71 H71B 108.6 . .
Si2 C71 H71B 108.6 . .
H71A C71 H71B 107.6 . .
C74 C72 C73 113(2) . .
C74 C72 C71 115(2) . .
C73 C72 C71 113(2) . .
C74 C72 H72 104.6 . .
C73 C72 H72 104.6 . .
C71 C72 H72 104.6 . .
C72 C73 H73A 109.5 . .
C72 C73 H73B 109.5 . .
H73A C73 H73B 109.5 . .
C72 C73 H73C 109.5 . .
H73A C73 H73C 109.5 . .
H73B C73 H73C 109.5 . .
C72 C74 H74A 109.5 . .
C72 C74 H74B 109.5 . .
H74A C74 H74B 109.5 . .
C72 C74 H74C 109.5 . .
H74A C74 H74C 109.5 . .
H74B C74 H74C 109.5 . .
C76 C75 Si2 132.7(19) . .
C76 C75 H75A 104.1 . .
Si2 C75 H75A 104.1 . .
C76 C75 H75B 104.0 . .
Si2 C75 H75B 104.0 . .
H75A C75 H75B 105.5 . .
C78 C76 C75 117(2) . .
C78 C76 C77 110(2) . .
C75 C76 C77 113(2) . .
C78 C76 H76 105.3 . .
C75 C76 H76 105.3 . .
C77 C76 H76 105.3 . .
C76 C77 H77A 109.5 . .
C76 C77 H77B 109.5 . .
H77A C77 H77B 109.5 . .
C76 C77 H77C 109.5 . .
H77A C77 H77C 109.5 . .
H77B C77 H77C 109.5 . .
C76 C78 H78A 109.5 . .
C76 C78 H78B 109.5 . .
H78A C78 H78B 109.5 . .
C76 C78 H78C 109.5 . .
H78A C78 H78C 109.5 . .
H78B C78 H78C 109.5 . .
C80 C79 Si2 121.0(16) . .
C80 C79 H79A 107.1 . .
Si2 C79 H79A 107.1 . .
C80 C79 H79B 107.1 . .
Si2 C79 H79B 107.1 . .
H79A C79 H79B 106.8 . .
C82 C80 C81 112(2) . .
C82 C80 C79 110(2) . .
C81 C80 C79 113(2) . .
C82 C80 H80 107.4 . .
C81 C80 H80 107.4 . .
C79 C80 H80 107.4 . .
C80 C81 H81A 109.5 . .
C80 C81 H81B 109.5 . .
H81A C81 H81B 109.5 . .
C80 C81 H81C 109.5 . .
H81A C81 H81C 109.5 . .
H81B C81 H81C 109.5 . .
C80 C82 H82A 109.5 . .
C80 C82 H82B 109.5 . .
H82A C82 H82B 109.5 . .
C80 C82 H82C 109.5 . .
H82A C82 H82C 109.5 . .
H82B C82 H82C 109.5 . .
C96 C91 C92 123.8(18) . .
C96 C91 N42 119.9(14) . .
C92 C91 N42 116.3(14) . .
C93 C92 C91 116.8(17) . .
C93 C92 C97 120.1(16) . .
C91 C92 C97 123.1(15) . .
C94 C93 C92 119.4(18) . .
C94 C93 H93 120.3 . .
C92 C93 H93 120.3 . .
C93 C94 C95 124(2) . .
C93 C94 H94 117.9 . .
C95 C94 H94 117.9 . .
C94 C95 C96 117.8(18) . .
C94 C95 H95 121.1 . .
C96 C95 H95 121.1 . .
C91 C96 C95 117.9(17) . .
C91 C96 C99 123.1(16) . .
C95 C96 C99 118.9(17) . .
C92 C97 C971 115.5(14) . .
C92 C97 C972 111.0(13) . .
C971 C97 C972 107.6(16) . .
C92 C97 H97 107.5 . .
C971 C97 H97 107.5 . .
C972 C97 H97 107.5 . .
C96 C99 C991 115.2(15) . .
C96 C99 C992 111.9(14) . .
C991 C99 C992 107.2(18) . .
C96 C99 H99 107.4 . .
C991 C99 H99 107.4 . .
C992 C99 H99 107.4 . .
C97 C971 H97A 109.5 . .
C97 C971 H97B 109.5 . .
H97A C971 H97B 109.5 . .
C97 C971 H97C 109.5 . .
H97A C971 H97C 109.5 . .
H97B C971 H97C 109.5 . .
C97 C972 H97D 109.5 . .
C97 C972 H97E 109.5 . .
H97D C972 H97E 109.5 . .
C97 C972 H97F 109.5 . .
H97D C972 H97F 109.5 . .
H97E C972 H97F 109.5 . .
C99 C991 H99A 109.5 . .
C99 C991 H99B 109.5 . .
H99A C991 H99B 109.5 . .
C99 C991 H99C 109.5 . .
H99A C991 H99C 109.5 . .
H99B C991 H99C 109.5 . .
C99 C992 H99D 109.5 . .
C99 C992 H99E 109.5 . .
H99D C992 H99E 109.5 . .
C99 C992 H99F 109.5 . .
H99D C992 H99F 109.5 . .
H99E C992 H99F 109.5 . .
C61B C60B C62B 112(2) . .
C61B C60B C59 114.4(19) . .
C62B C60B C59 111(2) . .
C61B C60B H60B 106.4 . .
C62B C60B H60B 106.4 . .
C59 C60B H60B 106.4 . .
C60B C61B H61D 109.5 . .
C60B C61B H61E 109.5 . .
H61D C61B H61E 109.5 . .
C60B C61B H61F 109.5 . .
H61D C61B H61F 109.5 . .
H61E C61B H61F 109.5 . .
C60B C62B H62D 109.5 . .
C60B C62B H62E 109.5 . .
H62D C62B H62E 109.5 . .
C60B C62B H62F 109.5 . .
H62D C62B H62F 109.5 . .
H62E C62B H62F 109.5 . .
C72B C71B Si2 123.8(18) . .
C72B C71B H71C 106.4 . .
Si2 C71B H71C 106.4 . .
C72B C71B H71D 106.4 . .
Si2 C71B H71D 106.4 . .
H71C C71B H71D 106.4 . .
C73B C72B C74B 112(2) . .
C73B C72B C71B 114(2) . .
C74B C72B C71B 115(2) . .
C73B C72B H72B 105.3 . .
C74B C72B H72B 105.3 . .
C71B C72B H72B 105.3 . .
C72B C73B H73D 109.5 . .
C72B C73B H73E 109.5 . .
H73D C73B H73E 109.5 . .
C72B C73B H73F 109.5 . .
H73D C73B H73F 109.5 . .
H73E C73B H73F 109.5 . .
C72B C74B H74D 109.5 . .
C72B C74B H74E 109.5 . .
H74D C74B H74E 109.5 . .
C72B C74B H74F 109.5 . .
H74D C74B H74F 109.5 . .
H74E C74B H74F 109.5 . .
C76B C75B Si2 125.0(19) . .
C76B C75B H75C 106.1 . .
Si2 C75B H75C 106.1 . .
C76B C75B H75D 106.1 . .
Si2 C75B H75D 106.1 . .
H75C C75B H75D 106.3 . .
C78B C76B C77B 113(2) . .
C78B C76B C75B 113(2) . .
C77B C76B C75B 113(2) . .
C78B C76B H76B 105.6 . .
C77B C76B H76B 105.6 . .
C75B C76B H76B 105.6 . .
C76B C77B H77D 109.5 . .
C76B C77B H77E 109.5 . .
H77D C77B H77E 109.5 . .
C76B C77B H77F 109.5 . .
H77D C77B H77F 109.5 . .
H77E C77B H77F 109.5 . .
C76B C78B H78D 109.5 . .
C76B C78B H78E 109.5 . .
H78D C78B H78E 109.5 . .
C76B C78B H78F 109.5 . .
H78D C78B H78F 109.5 . .
H78E C78B H78F 109.5 . .
C80B C79B Si2 116.4(16) . .
C80B C79B H79C 108.2 . .
Si2 C79B H79C 108.2 . .
C80B C79B H79D 108.2 . .
Si2 C79B H79D 108.2 . .
H79C C79B H79D 107.3 . .
C82B C80B C81B 108(2) . .
C82B C80B C79B 112(2) . .
C81B C80B C79B 112(2) . .
C82B C80B H80B 108.3 . .
C81B C80B H80B 108.3 . .
C79B C80B H80B 108.3 . .
C80B C81B H81D 109.5 . .
C80B C81B H81E 109.5 . .
H81D C81B H81E 109.5 . .
C80B C81B H81F 109.5 . .
H81D C81B H81F 109.5 . .
H81E C81B H81F 109.5 . .
C80B C82B H82D 109.5 . .
C80B C82B H82E 109.5 . .
H82D C82B H82E 109.5 . .
C80B C82B H82F 109.5 . .
H82D C82B H82F 109.5 . .
H82E C82B H82F 109.5 . .
C52B C51B Si1 118.0(19) . .
C52B C51B H51C 107.8 . .
Si1 C51B H51C 107.8 . .
C52B C51B H51D 107.8 . .
Si1 C51B H51D 107.8 . .
H51C C51B H51D 107.1 . .
C53B C52B C54B 112(3) . .
C53B C52B C51B 117(2) . .
C54B C52B C51B 112(2) . .
C53B C52B H52B 104.6 . .
C54B C52B H52B 104.6 . .
C51B C52B H52B 104.6 . .
C52B C53B H53D 109.5 . .
C52B C53B H53E 109.5 . .
H53D C53B H53E 109.5 . .
C52B C53B H53F 109.5 . .
H53D C53B H53F 109.5 . .
H53E C53B H53F 109.5 . .
C52B C54B H54D 109.5 . .
C52B C54B H54E 109.5 . .
H54D C54B H54E 109.5 . .
C52B C54B H54F 109.5 . .
H54D C54B H54F 109.5 . .
H54E C54B H54F 109.5 . .

loop_
_geom_bond_atom_site_label_1
_geom_bond_atom_site_label_2
_geom_bond_distance
_geom_bond_site_symmetry_2
C11 C12 1.394(19) .
C11 C44 1.405(19) .
C11 C40 1.414(19) .
C12 C14 1.438(19) 2_676
C12 C13 1.445(18) .
C13 C38 1.400(19) .
C13 C14 1.422(18) .
C14 C15 1.410(19) .
C14 C12 1.438(19) 2_676
C15 C45 1.406(18) 2_676
C15 C16 1.458(19) .
C16 N17 1.341(14) .
C16 C37 1.403(19) .
N17 C18 1.374(14) .
C18 N19 1.337(14) .
C18 C35 1.43(2) .
N19 C20 1.359(14) .
C20 C21 1.419(16) .
C20 C33 1.44(2) .
C21 C1 1.408(19) .
C21 C22 1.433(16) .
C22 C23 1.425(16) .
C22 C31 1.44(2) .
C23 C24 1.387(16) .
C23 H23 0.9500 .
C24 C29 1.44(2) .
C24 C25 1.438(16) .
C25 C26 1.364(17) .
C25 H25 0.9500 .
C26 C27 1.41(2) .
C26 H26 0.9500 .
C27 C28 1.369(17) .
C27 H27 0.9500 .
C28 C29 1.448(16) .
C28 H28 0.9500 .
C29 C30 1.389(16) .
C30 C31 1.429(16) .
C30 H30 0.9500 .
C31 C32 1.418(16) .
C32 C3 1.426(19) .
C32 C33 1.442(16) .
C33 N34 1.360(14) .
N34 C35 1.332(14) .
C35 N36 1.363(14) .
N36 C37 1.343(14) .
C37 C38 1.474(19) .
C38 C39 1.388(19) .
C39 C40 1.376(18) .
C39 H39 0.9500 .
C40 C41 1.47(2) .
O41 C41 1.197(17) .
C41 N42 1.402(18) .
N42 C43 1.432(19) .
N42 C91 1.472(19) .
O43 C43 1.214(16) .
C43 C44 1.47(2) .
C44 C45 1.388(19) .
C45 C15 1.406(18) 2_676
C45 H45 0.9500 .
Si1 C2 1.816(16) .
Si1 C55 1.847(12) .
Si1 C51 1.867(13) .
Si1 C59 1.872(12) .
Si1 C51B 1.877(15) .
Si2 C75 1.821(15) .
Si2 C4 1.830(16) .
Si2 C75B 1.841(15) .
Si2 C71B 1.845(15) .
Si2 C79 1.873(15) .
Si2 C71 1.877(15) .
Si2 C79B 1.879(15) .
C1 C2 1.202(16) .
C3 C4 1.187(16) .
C51 C52 1.529(17) .
C51 H51A 0.9900 .
C51 H51B 0.9900 .
C52 C53 1.489(15) .
C52 C54 1.499(16) .
C52 H52 1.0000 .
C53 H53A 0.9800 .
C53 H53B 0.9800 .
C53 H53C 0.9800 .
C54 H54A 0.9800 .
C54 H54B 0.9800 .
C54 H54C 0.9800 .
C55 C56 1.531(16) .
C55 H55A 0.9900 .
C55 H55B 0.9900 .
C56 C58 1.446(15) .
C56 C57 1.487(15) .
C56 H56 1.0000 .
C57 H57A 0.9800 .
C57 H57B 0.9800 .
C57 H57C 0.9800 .
C58 H58A 0.9800 .
C58 H58B 0.9800 .
C58 H58C 0.9800 .
C59 C60 1.528(18) .
C59 C60B 1.543(18) .
C59 H59A 0.9900 .
C59 H59B 0.9900 .
C59 H59C 0.9900 .
C59 H59D 0.9900 .
C60 C61 1.498(17) .
C60 C62 1.503(17) .
C60 H60 1.0000 .
C61 H61A 0.9800 .
C61 H61B 0.9800 .
C61 H61C 0.9800 .
C62 H62A 0.9800 .
C62 H62B 0.9800 .
C62 H62C 0.9800 .
C71 C72 1.529(19) .
C71 H71A 0.9900 .
C71 H71B 0.9900 .
C72 C74 1.476(16) .
C72 C73 1.485(17) .
C72 H72 1.0000 .
C73 H73A 0.9800 .
C73 H73B 0.9800 .
C73 H73C 0.9800 .
C74 H74A 0.9800 .
C74 H74B 0.9800 .
C74 H74C 0.9800 .
C75 C76 1.490(19) .
C75 H75A 0.9900 .
C75 H75B 0.9900 .
C76 C78 1.487(18) .
C76 C77 1.504(17) .
C76 H76 1.0000 .
C77 H77A 0.9800 .
C77 H77B 0.9800 .
C77 H77C 0.9800 .
C78 H78A 0.9800 .
C78 H78B 0.9800 .
C78 H78C 0.9800 .
C79 C80 1.525(19) .
C79 H79A 0.9900 .
C79 H79B 0.9900 .
C80 C82 1.494(17) .
C80 C81 1.499(17) .
C80 H80 1.0000 .
C81 H81A 0.9800 .
C81 H81B 0.9800 .
C81 H81C 0.9800 .
C82 H82A 0.9800 .
C82 H82B 0.9800 .
C82 H82C 0.9800 .
C91 C96 1.384(17) .
C91 C92 1.389(17) .
C92 C93 1.387(17) .
C92 C97 1.48(2) .
C93 C94 1.359(17) .
C93 H93 0.9500 .
C94 C95 1.368(17) .
C94 H94 0.9500 .
C95 C96 1.395(17) .
C95 H95 0.9500 .
C96 C99 1.49(2) .
C97 C971 1.526(16) .
C97 C972 1.543(17) .
C97 H97 1.0000 .
C99 C991 1.525(18) .
C99 C992 1.537(17) .
C99 H99 1.0000 .
C971 H97A 0.9800 .
C971 H97B 0.9800 .
C971 H97C 0.9800 .
C972 H97D 0.9800 .
C972 H97E 0.9800 .
C972 H97F 0.9800 .
C991 H99A 0.9800 .
C991 H99B 0.9800 .
C991 H99C 0.9800 .
C992 H99D 0.9800 .
C992 H99E 0.9800 .
C992 H99F 0.9800 .
C60B C61B 1.491(17) .
C60B C62B 1.500(17) .
C60B H60B 1.0000 .
C61B H61D 0.9800 .
C61B H61E 0.9800 .
C61B H61F 0.9800 .
C62B H62D 0.9800 .
C62B H62E 0.9800 .
C62B H62F 0.9800 .
C71B C72B 1.505(18) .
C71B H71C 0.9900 .
C71B H71D 0.9900 .
C72B C73B 1.489(17) .
C72B C74B 1.491(17) .
C72B H72B 1.0000 .
C73B H73D 0.9800 .
C73B H73E 0.9800 .
C73B H73F 0.9800 .
C74B H74D 0.9800 .
C74B H74E 0.9800 .
C74B H74F 0.9800 .
C75B C76B 1.501(19) .
C75B H75C 0.9900 .
C75B H75D 0.9900 .
C76B C78B 1.482(17) .
C76B C77B 1.496(17) .
C76B H76B 1.0000 .
C77B H77D 0.9800 .
C77B H77E 0.9800 .
C77B H77F 0.9800 .
C78B H78D 0.9800 .
C78B H78E 0.9800 .
C78B H78F 0.9800 .
C79B C80B 1.534(19) .
C79B H79C 0.9900 .
C79B H79D 0.9900 .
C80B C82B 1.499(17) .
C80B C81B 1.506(17) .
C80B H80B 1.0000 .
C81B H81D 0.9800 .
C81B H81E 0.9800 .
C81B H81F 0.9800 .
C82B H82D 0.9800 .
C82B H82E 0.9800 .
C82B H82F 0.9800 .
C51B C52B 1.53(2) .
C51B H51C 0.9900 .
C51B H51D 0.9900 .
C52B C53B 1.480(18) .
C52B C54B 1.491(18) .
C52B H52B 1.0000 .
C53B H53D 0.9800 .
C53B H53E 0.9800 .
C53B H53F 0.9800 .
C54B H54D 0.9800 .
C54B H54E 0.9800 .
C54B H54F 0.9800 .

loop_
_geom_torsion_atom_site_label_1
_geom_torsion_atom_site_label_2
_geom_torsion_atom_site_label_3
_geom_torsion_atom_site_label_4
_geom_torsion
_geom_torsion_site_symmetry_1
_geom_torsion_site_symmetry_4
C44 C11 C12 C14 2(3) . 2_676
C40 C11 C12 C14 -178.0(15) . 2_676
C44 C11 C12 C13 -177.1(17) . .
C40 C11 C12 C13 3(3) . .
C11 C12 C13 C38 -2(2) . .
C14 C12 C13 C38 179.4(15) 2_676 .
C11 C12 C13 C14 178.6(15) . .
C14 C12 C13 C14 0(3) 2_676 .
C38 C13 C14 C15 0(2) . .
C12 C13 C14 C15 179.4(17) . .
C38 C13 C14 C12 -179.4(16) . 2_676
C12 C13 C14 C12 0(3) . 2_676
C13 C14 C15 C45 -177.0(15) . 2_676
C12 C14 C15 C45 2(2) 2_676 2_676
C13 C14 C15 C16 3(2) . .
C12 C14 C15 C16 -177.5(15) 2_676 .
C45 C15 C16 N17 -4(3) 2_676 .
C14 C15 C16 N17 176.1(17) . .
C45 C15 C16 C37 178.5(17) 2_676 .
C14 C15 C16 C37 -2(3) . .
C37 C16 N17 C18 0(3) . .
C15 C16 N17 C18 -178.0(16) . .
C16 N17 C18 N19 178.6(17) . .
C16 N17 C18 C35 1(2) . .
N17 C18 N19 C20 -179.6(16) . .
C35 C18 N19 C20 -2(3) . .
C18 N19 C20 C21 177.7(17) . .
C18 N19 C20 C33 3(2) . .
N19 C20 C21 C1 0(3) . .
C33 C20 C21 C1 174.4(16) . .
N19 C20 C21 C22 177.7(16) . .
C33 C20 C21 C22 -8(3) . .
C1 C21 C22 C23 2(3) . .
C20 C21 C22 C23 -175.5(17) . .
C1 C21 C22 C31 -174.7(17) . .
C20 C21 C22 C31 8(3) . .
C21 C22 C23 C24 -179.5(17) . .
C31 C22 C23 C24 -3(3) . .
C22 C23 C24 C29 2(3) . .
C22 C23 C24 C25 -177.0(18) . .
C23 C24 C25 C26 177.6(18) . .
C29 C24 C25 C26 -2(3) . .
C24 C25 C26 C27 1(3) . .
C25 C26 C27 C28 -1(3) . .
C26 C27 C28 C29 1(3) . .
C23 C24 C29 C30 0(3) . .
C25 C24 C29 C30 178.8(18) . .
C23 C24 C29 C28 -177.8(16) . .
C25 C24 C29 C28 1(3) . .
C27 C28 C29 C30 -178.6(19) . .
C27 C28 C29 C24 -1(3) . .
C24 C29 C30 C31 -1(3) . .
C28 C29 C30 C31 176.5(17) . .
C29 C30 C31 C32 179.5(19) . .
C29 C30 C31 C22 0(3) . .
C23 C22 C31 C32 -177.8(18) . .
C21 C22 C31 C32 -1(3) . .
C23 C22 C31 C30 1(3) . .
C21 C22 C31 C30 178.1(17) . .
C30 C31 C32 C3 -6(3) . .
C22 C31 C32 C3 172.9(17) . .
C30 C31 C32 C33 175.3(17) . .
C22 C31 C32 C33 -6(3) . .
C31 C32 C33 N34 -175.5(17) . .
C3 C32 C33 N34 6(3) . .
C31 C32 C33 C20 5(3) . .
C3 C32 C33 C20 -173.2(17) . .
N19 C20 C33 N34 -3(3) . .
C21 C20 C33 N34 -177.6(17) . .
N19 C20 C33 C32 175.8(17) . .
C21 C20 C33 C32 2(3) . .
C32 C33 N34 C35 -177.2(17) . .
C20 C33 N34 C35 2(3) . .
C33 N34 C35 N36 179.9(17) . .
C33 N34 C35 C18 -1(3) . .
N19 C18 C35 N34 1(3) . .
N17 C18 C35 N34 178.2(17) . .
N19 C18 C35 N36 -179.8(17) . .
N17 C18 C35 N36 -2(3) . .
N34 C35 N36 C37 -177.9(16) . .
C18 C35 N36 C37 3(3) . .
C35 N36 C37 C16 -2(3) . .
C35 N36 C37 C38 179.2(17) . .
N17 C16 C37 N36 1(3) . .
C15 C16 C37 N36 178.3(16) . .
N17 C16 C37 C38 179.6(17) . .
C15 C16 C37 C38 -3(3) . .
C14 C13 C38 C39 178.6(15) . .
C12 C13 C38 C39 -1(2) . .
C14 C13 C38 C37 -4(2) . .
C12 C13 C38 C37 176.1(16) . .
N36 C37 C38 C39 2(3) . .
C16 C37 C38 C39 -177.3(16) . .
N36 C37 C38 C13 -175.3(15) . .
C16 C37 C38 C13 6(3) . .
C13 C38 C39 C40 2(3) . .
C37 C38 C39 C40 -174.6(17) . .
C38 C39 C40 C11 -1(3) . .
C38 C39 C40 C41 178.1(16) . .
C12 C11 C40 C39 -2(2) . .
C44 C11 C40 C39 178.4(17) . .
C12 C11 C40 C41 179.1(16) . .
C44 C11 C40 C41 0(2) . .
C39 C40 C41 O41 6(3) . .
C11 C40 C41 O41 -175.4(18) . .
C39 C40 C41 N42 -171.2(16) . .
C11 C40 C41 N42 8(2) . .
O41 C41 N42 C43 176.0(17) . .
C40 C41 N42 C43 -7(3) . .
O41 C41 N42 C91 -8(3) . .
C40 C41 N42 C91 168.6(14) . .
C41 N42 C43 O43 -179.7(18) . .
C91 N42 C43 O43 5(3) . .
C41 N42 C43 C44 -1(3) . .
C91 N42 C43 C44 -176.4(14) . .
C12 C11 C44 C45 -2(3) . .
C40 C11 C44 C45 177.2(16) . .
C12 C11 C44 C43 172.6(16) . .
C40 C11 C44 C43 -8(3) . .
O43 C43 C44 C45 2(3) . .
N42 C43 C44 C45 -176.5(16) . .
O43 C43 C44 C11 -173(2) . .
N42 C43 C44 C11 8(2) . .
C11 C44 C45 C15 1(3) . 2_676
C43 C44 C45 C15 -174.2(16) . 2_676
C55 Si1 C2 C1 173(8) . .
C51 Si1 C2 C1 -65(8) . .
C59 Si1 C2 C1 51(8) . .
C51B Si1 C2 C1 -67(8) . .
C2 Si1 C51 C52 -81.8(18) . .
C55 Si1 C51 C52 38.6(19) . .
C59 Si1 C51 C52 164.8(15) . .
Si1 C51 C52 C53 -169.8(16) . .
Si1 C51 C52 C54 65(2) . .
C2 Si1 C55 C56 -171.2(15) . .
C51 Si1 C55 C56 69.9(18) . .
C59 Si1 C55 C56 -53.7(18) . .
C51B Si1 C55 C56 75(2) . .
Si1 C55 C56 C58 -45(3) . .
Si1 C55 C56 C57 -179.2(18) . .
C2 Si1 C59 C60 80.7(19) . .
C55 Si1 C59 C60 -38.9(19) . .
C51 Si1 C59 C60 -165.2(19) . .
C2 Si1 C59 C60B 35.5(17) . .
C55 Si1 C59 C60B -84.1(17) . .
C51B Si1 C59 C60B 147(2) . .
Si1 C59 C60 C61 175(2) . .
Si1 C59 C60 C62 -61(3) . .
C75 Si2 C71 C72 -177(2) . .
C4 Si2 C71 C72 -59(2) . .
C79 Si2 C71 C72 54(2) . .
Si2 C71 C72 C74 -133(3) . .
Si2 C71 C72 C73 95(3) . .
C4 Si2 C75 C76 -107(4) . .
C79 Si2 C75 C76 136(4) . .
C71 Si2 C75 C76 10(4) . .
Si2 C75 C76 C78 -35(6) . .
Si2 C75 C76 C77 -164(4) . .
C75 Si2 C79 C80 96(3) . .
C4 Si2 C79 C80 -22(3) . .
C71 Si2 C79 C80 -136(3) . .
Si2 C79 C80 C82 -66(3) . .
Si2 C79 C80 C81 169(3) . .
C41 N42 C91 C96 100.2(19) . .
C43 N42 C91 C96 -84(2) . .
C41 N42 C91 C92 -79.5(19) . .
C43 N42 C91 C92 96.3(18) . .
C96 C91 C92 C93 -2(2) . .
N42 C91 C92 C93 177.6(14) . .
C96 C91 C92 C97 180.0(15) . .
N42 C91 C92 C97 0(2) . .
C91 C92 C93 C94 2(2) . .
C97 C92 C93 C94 -179.9(16) . .
C92 C93 C94 C95 -3(3) . .
C93 C94 C95 C96 3(3) . .
C92 C91 C96 C95 3(2) . .
N42 C91 C96 C95 -177.2(14) . .
C92 C91 C96 C99 179.4(14) . .
N42 C91 C96 C99 0(2) . .
C94 C95 C96 C91 -3(2) . .
C94 C95 C96 C99 -179.8(15) . .
C93 C92 C97 C971 -50(2) . .
C91 C92 C97 C971 128.2(18) . .
C93 C92 C97 C972 73.3(19) . .
C91 C92 C97 C972 -108.9(18) . .
C91 C96 C99 C991 -116(2) . .
C95 C96 C99 C991 61(2) . .
C91 C96 C99 C992 121.3(19) . .
C95 C96 C99 C992 -62(2) . .
Si1 C59 C60B C61B -172(2) . .
Si1 C59 C60B C62B 61(3) . .
C4 Si2 C71B C72B 70(3) . .
C75B Si2 C71B C72B -46(3) . .
C79B Si2 C71B C72B -178(2) . .
Si2 C71B C72B C73B -71(4) . .
Si2 C71B C72B C74B 159(3) . .
C4 Si2 C75B C76B 120(3) . .
C71B Si2 C75B C76B -120(3) . .
C79B Si2 C75B C76B 10(3) . .
Si2 C75B C76B C78B 65(4) . .
Si2 C75B C76B C77B -165(3) . .
C4 Si2 C79B C80B 61(2) . .
C75B Si2 C79B C80B 172(2) . .
C71B Si2 C79B C80B -55(2) . .
Si2 C79B C80B C82B -147(3) . .
Si2 C79B C80B C81B 92(3) . .
C2 Si1 C51B C52B -38(3) . .
C55 Si1 C51B C52B 79(3) . .
C59 Si1 C51B C52B -151(3) . .
Si1 C51B C52B C53B 154(4) . .
Si1 C51B C52B C54B -74(5) . .
